data_7046552
loop_
_publ_author_name
'de Lima, G. M.'
'Walton, R. I.'
'Clarkson, G. J.'
'Bitzer, R. S.'
'Ardisson, J. D.'

_publ_section_title
;
 Air and moisture stable covalently-bonded tin(ii) coordination polymers.
;
_journal_issue 24
_journal_name_full 'Dalton transactions (Cambridge, England : 2003)'
_journal_page_first 8013
_journal_page_last 8022
_journal_paper_doi 10.1039/c8dt01370e
_journal_volume 47
_journal_year 2018
_chemical_formula_moiety '0.5(C18 H6 O14 Sn4)'
_chemical_formula_sum 'C9 H3 O7 Sn2'
_chemical_formula_weight 460.49
_space_group_crystal_system monoclinic
_space_group_IT_number 15
_space_group_name_Hall '-C 2yc'
_space_group_name_H-M_alt 'C 1 2/c 1'
_symmetry_space_group_name_Hall '-C 2yc'
_symmetry_space_group_name_H-M 'C 1 2/c 1'
_atom_sites_solution_hydrogens geom
_atom_sites_solution_primary dual
_audit_creation_date 2017-03-03
_audit_creation_method
;
Olex2 1.2
(compiled 2017.02.23 svn.r3390 for OlexSys, GUI svn.r5320)
;
_audit_update_record
;
2018-03-14 deposited with the CCDC.
2018-05-28 downloaded from the CCDC.
;
_cell_angle_alpha 90
_cell_angle_beta 130.623(5)
_cell_angle_gamma 90
_cell_formula_units_Z 4
_cell_length_a 11.6815(4)
_cell_length_b 16.1386(3)
_cell_length_c 7.5176(2)
_cell_measurement_reflns_used 4298
_cell_measurement_temperature 293(2)
_cell_measurement_theta_max 77.7600
_cell_measurement_theta_min 4.9650
_cell_volume 1075.70(10)
_computing_cell_refinement 'CrysAlisPro 1.171.38.43d (Rigaku OD, 2015)'
_computing_data_collection 'CrysAlisPro 1.171.38.43d (Rigaku OD, 2015)'
_computing_data_reduction 'CrysAlisPro 1.171.38.43d (Rigaku OD, 2015)'
_computing_molecular_graphics 'Olex2 (Dolomanov et al., 2009)'
_computing_publication_material 'Olex2 (Dolomanov et al., 2009)'
_computing_structure_refinement 'ShelXL (Sheldrick, 2015)'
_computing_structure_solution 'ShelXT (Sheldrick, 2015)'
_diffrn_ambient_temperature 293(2)
_diffrn_detector 'CCD plate'
_diffrn_detector_area_resol_mean 5.1417
_diffrn_detector_type Ruby
_diffrn_measured_fraction_theta_full 1.000
_diffrn_measured_fraction_theta_max 0.990
_diffrn_measurement_details
;
List of Runs (angles in degrees, time in seconds):

  # Type    Start    End  Width  t~exp~   \w     \q     \k     \f   Frames
#--------------------------------------------------------------------------
  1  \w    -62.00  33.00   1.00    4.00    --  -41.46  38.00 120.00   95
  2  \w     -4.00  82.00   1.00    4.00    --   41.46 -99.00  60.00   86
  3  \w     34.00  88.00   1.00    4.00    --   41.46-125.00   0.00   54
  4  \w     38.00 133.00   1.00   16.00    --  114.00 -30.00  30.00   95
  5  \w     41.00 140.00   1.00   16.00    --  114.00 -45.00 -60.00   99
  6  \w     42.00 143.00   1.00   16.00    --  114.00 -61.00-150.00  101
  7  \w     42.00 143.00   1.00   16.00    --  114.00 -61.00  60.00  101
  8  \w   -114.00 -13.00   1.00    4.00    --  -41.46 -57.00 120.00  101
  9  \w   -114.00 -13.00   1.00    4.00    --  -41.46 -57.00   0.00  101
 10  \w     61.00 178.00   1.00   16.00    --  114.00  15.00  90.00  117
 11  \w     38.00 116.00   1.00   16.00    --  114.00-111.00-120.00   78
 12  \w     61.00 178.00   1.00   16.00    --  114.00  15.00 -30.00  117
 13  \w     61.00 178.00   1.00   16.00    --  114.00  15.00-150.00  117
 14  \w   -114.00 -13.00   1.00    4.00    --  -41.46 -57.00-120.00  101
 15  \w     88.00 178.00   1.00   16.00    --  114.00  45.00   0.00   90
 16  \w     86.00 178.00   1.00   16.00    --  114.00  30.00 120.00   92
 17  \w     88.00 178.00   1.00   16.00    --  114.00  45.00-120.00   90
 18  \w     38.00 116.00   1.00   16.00    --  114.00-111.00  30.00   78
 19  \w   -118.00 -63.00   1.00    4.00    --  -41.46 -77.00 -30.00   55
 20  \w   -114.00  -9.00   1.00    4.00    --  -41.46 -77.00-180.00  105
;
_diffrn_measurement_device 'four-circle diffractometer'
_diffrn_measurement_device_type 'Xcalibur, Ruby, Gemini'
_diffrn_measurement_method '\w scans'
_diffrn_orient_matrix_type 'CrysAlisPro convention (1999,Acta A55,543-557)'
_diffrn_orient_matrix_UB_11 0.0041507000
_diffrn_orient_matrix_UB_12 0.0291508000
_diffrn_orient_matrix_UB_13 -0.1908562000
_diffrn_orient_matrix_UB_21 0.1621772000
_diffrn_orient_matrix_UB_22 -0.0332222000
_diffrn_orient_matrix_UB_23 0.1460193000
_diffrn_orient_matrix_UB_31 -0.0622333000
_diffrn_orient_matrix_UB_32 -0.0846291000
_diffrn_orient_matrix_UB_33 -0.1230096000
_diffrn_radiation_monochromator graphite
_diffrn_radiation_probe x-ray
_diffrn_radiation_type CuK\a
_diffrn_radiation_wavelength 1.54184
_diffrn_reflns_av_R_equivalents 0.0456
_diffrn_reflns_av_unetI/netI 0.0250
_diffrn_reflns_Laue_measured_fraction_full 1.000
_diffrn_reflns_Laue_measured_fraction_max 0.990
_diffrn_reflns_limit_h_max 14
_diffrn_reflns_limit_h_min -14
_diffrn_reflns_limit_k_max 16
_diffrn_reflns_limit_k_min -20
_diffrn_reflns_limit_l_max 9
_diffrn_reflns_limit_l_min -9
_diffrn_reflns_number 5698
_diffrn_reflns_point_group_measured_fraction_full 1.000
_diffrn_reflns_point_group_measured_fraction_max 0.990
_diffrn_reflns_theta_full 67.684
_diffrn_reflns_theta_max 78.057
_diffrn_reflns_theta_min 5.482
_diffrn_source 'fine-focus sealed X-ray tube'
_diffrn_source_type 'Enhance (Cu) X-ray Source'
_exptl_absorpt_coefficient_mu 37.237
_exptl_absorpt_correction_T_max 1.00000
_exptl_absorpt_correction_T_min 0.05826
_exptl_absorpt_correction_type multi-scan
_exptl_absorpt_process_details
'CrysAlisPro 1.171.38.43d (Rigaku Oxford Diffraction, 2015) Empirical absorption correction using spherical harmonics, implemented in SCALE3 ABSPACK scaling algorithm.'
_exptl_crystal_colour colourless
_exptl_crystal_colour_primary colourless
_exptl_crystal_density_diffrn 2.843
_exptl_crystal_description block
_exptl_crystal_F_000 852
_exptl_crystal_size_max 0.36
_exptl_crystal_size_mid 0.2
_exptl_crystal_size_min 0.06
_refine_diff_density_max 1.363
_refine_diff_density_min -0.754
_refine_diff_density_rms 0.174
_refine_ls_extinction_coef 0.00210(15)
_refine_ls_extinction_expression Fc^*^=kFc[1+0.001xFc^2^\l^3^/sin(2\q)]^-1/4^
_refine_ls_extinction_method 'SHELXL-2014/7 (Sheldrick 2014'
_refine_ls_goodness_of_fit_ref 1.056
_refine_ls_hydrogen_treatment constr
_refine_ls_matrix_type full
_refine_ls_number_parameters 85
_refine_ls_number_reflns 1154
_refine_ls_number_restraints 0
_refine_ls_restrained_S_all 1.056
_refine_ls_R_factor_all 0.0351
_refine_ls_R_factor_gt 0.0346
_refine_ls_shift/su_max 0.001
_refine_ls_shift/su_mean 0.000
_refine_ls_structure_factor_coef Fsqd
_refine_ls_weighting_details 'w=1/[\s^2^(Fo^2^)+(0.0688P)^2^+2.6253P] where P=(Fo^2^+2Fc^2^)/3'
_refine_ls_weighting_scheme calc
_refine_ls_wR_factor_gt 0.1017
_refine_ls_wR_factor_ref 0.1025
_reflns_Friedel_coverage 0.000
_reflns_number_gt 1116
_reflns_number_total 1154
_reflns_threshold_expression 'I > 2\s(I)'
_cod_data_source_file c8dt01370e3.cif
_cod_data_source_block gdl9
_cod_depositor_comments 'Adding full bibliography for 7046551--7046554.cif.'
_cod_original_cell_volume 1075.69(8)
_cod_database_code 7046552
_shelx_shelxl_version_number 2014/7
_chemical_oxdiff_formula 'C9 H3 O7 Sn2'
_shelx_space_group_comment
;
The symmetry employed for this shelxl refinement is uniquely defined
by the following loop, which should always be used as a source of
symmetry information in preference to the above space-group names.
They are only intended as comments.
;
_reflns_odcompleteness_completeness 100.00
_reflns_odcompleteness_iscentric 1
_reflns_odcompleteness_theta 69.95
_olex2_refinement_description
;
1. Fixed Uiso
 At 1.2 times of:
  All C(H) groups
2.a Aromatic/amide H refined with riding coordinates:
 C9(H9), C5(H5)
;
_olex2_submission_special_instructions 'No special instructions were received'
_oxdiff_exptl_absorpt_empirical_details
;
Empirical correction (ABSPACK) includes:
- Absorption correction using spherical harmonics
- Frame scaling
;
_oxdiff_exptl_absorpt_empirical_full_max 1.539
_oxdiff_exptl_absorpt_empirical_full_min 0.717

loop_
_space_group_symop_operation_xyz
'x, y, z'
'-x, y, -z+1/2'
'x+1/2, y+1/2, z'
'-x+1/2, y+1/2, -z+1/2'
'-x, -y, -z'
'x, -y, z-1/2'
'-x+1/2, -y+1/2, -z'
'x+1/2, -y+1/2, z-1/2'

loop_
_atom_site_label
_atom_site_type_symbol
_atom_site_fract_x
_atom_site_fract_y
_atom_site_fract_z
_atom_site_U_iso_or_equiv
_atom_site_adp_type
_atom_site_occupancy
_atom_site_site_symmetry_order
_atom_site_calc_flag
_atom_site_refinement_flags_posn
_atom_site_refinement_flags_adp
_atom_site_refinement_flags_occupancy
Sn1 Sn 0.00053(2) 0.67080(2) 0.50307(4) 0.0377(2) Uani 1 1 d . . .
C7 C 0.5000 0.3182(3) 1.2500 0.0302(10) Uani 1 2 d S T P
O1 O 0.0000 0.6146(2) 0.2500 0.0459(10) Uani 1 2 d S T P
O8 O 0.4136(3) 0.28150(16) 1.0545(5) 0.0380(6) Uani 1 1 d . . .
O2 O 0.2476(3) 0.65846(17) 0.8091(5) 0.0364(6) Uani 1 1 d . . .
C9 C 0.5000 0.5833(3) 1.2500 0.0286(11) Uani 1 2 d S T P
H9 H 0.5000 0.6409 1.2500 0.034 Uiso 1 2 calc RS T P
C5 C 0.3793(5) 0.4534(2) 1.0563(7) 0.0274(8) Uani 1 1 d . . .
H5 H 0.2990 0.4245 0.9254 0.033 Uiso 1 1 calc R . .
O3 O 0.1231(3) 0.54234(18) 0.7050(5) 0.0521(9) Uani 1 1 d . . .
C3 C 0.2432(4) 0.5826(2) 0.8464(6) 0.0315(7) Uani 1 1 d . . .
C4 C 0.3780(5) 0.5403(2) 1.0569(7) 0.0272(8) Uani 1 1 d . . .
C6 C 0.5000 0.4108(3) 1.2500 0.0280(11) Uani 1 2 d S T P

loop_
_atom_site_aniso_label
_atom_site_aniso_U_11
_atom_site_aniso_U_22
_atom_site_aniso_U_33
_atom_site_aniso_U_23
_atom_site_aniso_U_13
_atom_site_aniso_U_12
Sn1 0.0283(3) 0.0443(3) 0.0312(3) 0.01335(9) 0.0153(2) 0.00556(8)
C7 0.029(2) 0.025(2) 0.030(2) 0.000 0.016(2) 0.000
O1 0.054(2) 0.0242(18) 0.032(2) 0.000 0.0159(19) 0.000
O8 0.0377(14) 0.0239(12) 0.0324(14) -0.0043(10) 0.0139(12) -0.0016(10)
O2 0.0325(13) 0.0272(12) 0.0325(13) 0.0076(10) 0.0137(11) 0.0028(10)
C9 0.034(3) 0.023(2) 0.026(3) 0.000 0.019(3) 0.000
C5 0.029(2) 0.0207(18) 0.0250(19) -0.0011(13) 0.0142(17) -0.0017(13)
O3 0.0346(14) 0.0329(15) 0.0391(16) 0.0070(12) 0.0020(13) -0.0031(11)
C3 0.0302(16) 0.0281(17) 0.0268(17) 0.0014(13) 0.0143(15) 0.0016(12)
C4 0.030(2) 0.0216(19) 0.027(2) 0.0011(14) 0.0168(18) 0.0004(13)
C6 0.032(3) 0.024(2) 0.026(3) 0.000 0.018(3) 0.000

loop_
_atom_type_symbol
_atom_type_description
_atom_type_scat_dispersion_real
_atom_type_scat_dispersion_imag
_atom_type_scat_source
C C 0.0181 0.0091 'International Tables Vol C Tables 4.2.6.8 and 6.1.1.4'
H H 0.0000 0.0000 'International Tables Vol C Tables 4.2.6.8 and 6.1.1.4'
O O 0.0492 0.0322 'International Tables Vol C Tables 4.2.6.8 and 6.1.1.4'
Sn Sn 0.0259 5.4591 'International Tables Vol C Tables 4.2.6.8 and 6.1.1.4'

loop_
_exptl_crystal_face_index_h
_exptl_crystal_face_index_k
_exptl_crystal_face_index_l
_exptl_crystal_face_perp_dist
7 1 -4 0.0526
0 6 3 0.2233
0 -6 3 0.1201
0 -9 2 0.1251
0 -10 0 0.1802
-1 -5 -3 0.2277
-1 3 -3 0.1625
0 9 -2 0.0834
-7 0 4 0.0378
8 0 -4 0.0394
7 -3 -2 0.0791
-7 2 2 0.0953
4 -8 -3 0.1610
6 -7 -2 0.0977

loop_
_geom_angle_atom_site_label_1
_geom_angle_atom_site_label_2
_geom_angle_atom_site_label_3
_geom_angle
_geom_angle_site_symmetry_1
_geom_angle_site_symmetry_3
O1 Sn1 O8 84.62(12) . 4_556
O1 Sn1 O2 97.68(8) . .
O1 Sn1 O3 81.37(12) . .
O8 Sn1 O2 80.12(10) 4_556 .
O8 Sn1 O3 130.86(11) 4_556 .
O2 Sn1 O3 55.77(10) . .
O8 C7 O8 124.2(5) . 2_657
O8 C7 C6 117.9(2) . .
O8 C7 C6 117.9(2) 2_657 .
Sn1 O1 Sn1 128.96(19) . 2
C7 O8 Sn1 118.8(2) . 4_546
C3 O2 Sn1 95.9(2) . .
C4 C9 H9 120.0 . .
C4 C9 H9 120.0 2_657 .
C4 C9 C4 120.0(5) 2_657 .
C4 C5 H5 120.0 . .
C6 C5 H5 120.0 . .
C6 C5 C4 120.0(3) . .
C3 O3 Sn1 88.1(2) . .
O2 C3 C4 120.8(3) . .
O3 C3 O2 119.9(3) . .
O3 C3 C4 119.3(3) . .
C9 C4 C5 119.8(3) . .
C9 C4 C3 122.6(4) . .
C5 C4 C3 117.5(3) . .
C5 C6 C7 119.9(3) . .
C5 C6 C7 119.9(2) 2_657 .
C5 C6 C5 120.2(5) 2_657 .

loop_
_geom_bond_atom_site_label_1
_geom_bond_atom_site_label_2
_geom_bond_distance
_geom_bond_site_symmetry_2
Sn1 O1 2.1038(17) .
Sn1 O8 2.225(3) 4_556
Sn1 O2 2.240(3) .
Sn1 O3 2.413(3) .
C7 O8 1.264(3) .
C7 O8 1.264(3) 2_657
C7 C6 1.495(7) .
O1 Sn1 2.1038(16) 2
O8 Sn1 2.225(3) 4_546
O2 C3 1.265(5) .
C9 H9 0.9300 .
C9 C4 1.388(5) .
C9 C4 1.388(5) 2_657
C5 H5 0.9300 .
C5 C4 1.402(6) .
C5 C6 1.381(5) .
O3 C3 1.256(5) .
C3 C4 1.485(5) .
C6 C5 1.381(5) 2_657

loop_
_exptl_oxdiff_crystal_face_indexfrac_h
_exptl_oxdiff_crystal_face_indexfrac_k
_exptl_oxdiff_crystal_face_indexfrac_l
_exptl_oxdiff_crystal_face_x
_exptl_oxdiff_crystal_face_y
_exptl_oxdiff_crystal_face_z
7.0001 1.0000 -4.0001 0.8216 0.5179 -0.0282
0.0000 6.0003 2.9999 -0.3976 0.2387 -0.8768
-0.0003 -6.0002 3.0001 -0.7475 0.6374 0.1388
-0.0003 -9.0003 2.0002 -0.6441 0.5910 0.5157
-0.0003 -10.0004 0.0002 -0.2916 0.3322 0.8463
-1.0000 -5.0002 -2.9999 0.4226 -0.4341 0.8544
-0.9998 3.0001 -3.0001 0.6559 -0.6999 0.1774
0.0003 9.0003 -2.0002 0.6441 -0.5910 -0.5157
-7.0001 0.0001 4.0001 -0.7925 -0.5512 -0.0564
8.0001 -0.0001 -4.0001 0.7966 0.7133 -0.0058
6.9999 -3.0002 -2.0000 0.3233 0.9429 0.0643
-6.9999 2.0001 2.0000 -0.3525 -0.9096 0.0203
3.9999 -8.0004 -2.9999 0.3559 0.4764 0.7972
5.9998 -7.0003 -1.9999 0.2025 0.9136 0.4651
